data_2204738
loop_
_publ_author_name
'Robert T. Stibrany'
'Harvey J. Schugar'
'Joseph A. Potenza'

_publ_section_title
;The sterically crowded four-coordinate copper(I) complex
 <i>rac</i>-bis[2,2'-bis(1-ethyl-1<i>H</i>-benzimidazol-2-yl)biphenyl]copper(I)
 trifluoromethanesulfonate toluene solvate dihydrate
;
_journal_issue 12
_journal_name_full 'Acta Crystallographica Section E'
_journal_page_first m1836
_journal_page_last m1840
_journal_paper_doi 10.1107/S1600536804028259
_journal_volume 60
_journal_year 2004
_chemical_formula_iupac '[Cu (C30 H26 N4)2] (C F3 S O3), C7 H8, 2H2 O'
_chemical_formula_moiety 'C60 H52 Cu N8 +, C F3 S O3 -, C7 H8, H4 O2'
_chemical_formula_sum 'C68 H64 Cu F3 N8 O5 S'
_chemical_formula_weight 1225.08
_chemical_name_systematic
;
rac-bis[2,2'-bis(1-ethyl-1H-benzimidazol-2-yl)biphenyl]copper(I)
trifluoromethanesulfonate toluene solvate dihydrate
;
_space_group_IT_number 14
_symmetry_cell_setting monoclinic
_symmetry_space_group_name_Hall '-P 2ybc'
_symmetry_space_group_name_H-M 'P 1 21/c 1'
_atom_sites_solution_hydrogens geom
_atom_sites_solution_primary direct
_atom_sites_solution_secondary difmap
_audit_creation_method SHELXL-97
_cell_angle_alpha 90.00
_cell_angle_beta 95.190(4)
_cell_angle_gamma 90.00
_cell_formula_units_Z 4
_cell_length_a 11.1715(7)
_cell_length_b 24.1173(10)
_cell_length_c 23.0286(9)
_cell_measurement_reflns_used 956
_cell_measurement_temperature 297.0(10)
_cell_measurement_theta_max 20.84
_cell_measurement_theta_min 3.15
_cell_volume 6179.1(5)
_computing_cell_refinement 'SAINT-Plus (Bruker, 2000)'
_computing_data_collection 'SMART (Bruker, 2000)'
_computing_data_reduction SAINT-Plus
_computing_molecular_graphics 'ORTEPIII (Burnett & Johnson, 1996) and ORTEP-32 (Farrugia, 1997)'
_computing_publication_material 'SHELXTL (Bruker, 2000)'
_computing_structure_refinement 'SHELXL97 (Sheldrick, 1997)'
_computing_structure_solution 'SHELXS97 (Sheldrick, 1990)'
_diffrn_ambient_temperature 297.0(10)
_diffrn_measured_fraction_theta_full 0.994
_diffrn_measured_fraction_theta_max 0.994
_diffrn_measurement_device_type 'Bruker SMART APEX CCD area-detector'
_diffrn_measurement_method '\f and \w'
_diffrn_radiation_monochromator graphite
_diffrn_radiation_source 'fine-focus sealed tube'
_diffrn_radiation_type MoK\a
_diffrn_radiation_wavelength 0.71073
_diffrn_reflns_av_R_equivalents 0.0439
_diffrn_reflns_av_sigmaI/netI 0.0442
_diffrn_reflns_limit_h_max 8
_diffrn_reflns_limit_h_min -13
_diffrn_reflns_limit_k_max 28
_diffrn_reflns_limit_k_min -26
_diffrn_reflns_limit_l_max 27
_diffrn_reflns_limit_l_min -27
_diffrn_reflns_number 44390
_diffrn_reflns_theta_full 25.05
_diffrn_reflns_theta_max 25.05
_diffrn_reflns_theta_min 2.02
_diffrn_standards_number 0
_exptl_absorpt_coefficient_mu 0.451
_exptl_absorpt_correction_T_max 0.939
_exptl_absorpt_correction_T_min 0.731
_exptl_absorpt_correction_type multi-scan
_exptl_absorpt_process_details '(SADABS; Blessing, 1995)'
_exptl_crystal_colour 'pale yellow'
_exptl_crystal_density_diffrn 1.298
_exptl_crystal_density_meas 1.330(10)
_exptl_crystal_density_method 'flotation n-heptane/2-iodo-2-methylpropane/2-bromopropane'
_exptl_crystal_description wedge
_exptl_crystal_F_000 2520
_exptl_crystal_size_max 0.52
_exptl_crystal_size_mid 0.32
_exptl_crystal_size_min 0.14
_refine_diff_density_max 0.582
_refine_diff_density_min -0.390
_refine_ls_extinction_method none
_refine_ls_goodness_of_fit_ref 1.000
_refine_ls_hydrogen_treatment mixed
_refine_ls_matrix_type full
_refine_ls_number_parameters 777
_refine_ls_number_reflns 10883
_refine_ls_number_restraints 15
_refine_ls_restrained_S_all 1.004
_refine_ls_R_factor_all 0.0849
_refine_ls_R_factor_gt 0.0591
_refine_ls_shift/su_max 0.000
_refine_ls_shift/su_mean 0.000
_refine_ls_structure_factor_coef Fsqd
_refine_ls_weighting_details 'calc w = 1/[\s^2^(Fo^2^)+(0.1023P)^2^+2.3428P] where P = (Fo^2^+2Fc^2^)/3'
_refine_ls_weighting_scheme calc
_refine_ls_wR_factor_gt 0.1568
_refine_ls_wR_factor_ref 0.1713
_reflns_number_gt 7598
_reflns_number_total 10883
_reflns_threshold_expression I>2\s(I)
_cod_data_source_file lh6301.cif
_cod_data_source_block I
_cod_depositor_comments
;
The following automatic conversions were performed:
'_geom_bond_publ_flag' value 'Y' changed to 'y' according to
'/home/saulius/struct/CIF-dictionaries/cif_core.dic' dictionary named
'cif_core.dic' version 2.4.1 from 2010-06-29 (4
times).

'_geom_angle_publ_flag' value 'Y' changed to 'y' according to
'/home/saulius/struct/CIF-dictionaries/cif_core.dic' dictionary named
'cif_core.dic' version 2.4.1 from 2010-06-29 (6 times).

Automatic conversion script
Id: cif_fix_enum 1527 2010-12-29 10:47:43Z saulius 

The following automatic conversions were performed:

'_geom_bond_publ_flag' value 'Y' changed to 'y' according to
/home/saulius/struct/CIF-dictionaries/cif_core.dic dictionary named
'cif_core.dic' version 2.4.1 from 2010-06-29 (4
times).

'_geom_angle_publ_flag' value 'Y' changed to 'y' according
to /home/saulius/struct/CIF-dictionaries/cif_core.dic dictionary
named 'cif_core.dic' version 2.4.1 from 2010-06-29 (6 times).

Automatic conversion script
Id: cif_fix_values 1715 2011-07-08 13:25:40Z adriana 
;
_cod_original_sg_symbol_H-M 'P 21/c'
_cod_database_code 2204738
_cod_database_fobs_code 2204738

loop_
_symmetry_equiv_pos_as_xyz
'x, y, z'
'-x, y+1/2, -z+1/2'
'-x, -y, -z'
'x, -y-1/2, z-1/2'

loop_
_atom_site_label
_atom_site_fract_x
_atom_site_fract_y
_atom_site_fract_z
_atom_site_U_iso_or_equiv
_atom_site_adp_type
_atom_site_calc_flag
_atom_site_refinement_flags
_atom_site_occupancy
_atom_site_type_symbol
Cu 0.02235(4) 0.540501(16) 0.254736(16) 0.04109(15) Uani d . 1 Cu
N11 0.2942(3) 0.63228(12) 0.17586(11) 0.0482(7) Uani d . 1 N
N13 0.1699(2) 0.58112(10) 0.22473(10) 0.0380(6) Uani d . 1 N
N41 -0.1755(3) 0.45468(11) 0.11602(11) 0.0445(7) Uani d . 1 N
N43 -0.0969(2) 0.50097(10) 0.19419(10) 0.0373(6) Uani d . 1 N
N51 -0.1196(3) 0.67749(11) 0.34829(12) 0.0514(7) Uani d . 1 N
N53 -0.0637(2) 0.60941(10) 0.29026(10) 0.0408(6) Uani d . 1 N
N81 0.0806(3) 0.40779(11) 0.37909(11) 0.0459(7) Uani d . 1 N
N83 0.0765(2) 0.47304(10) 0.30996(10) 0.0395(6) Uani d . 1 N
C11 0.3531(3) 0.62389(13) 0.23062(14) 0.0446(8) Uani d . 1 C
C12 0.1851(3) 0.60638(12) 0.17518(13) 0.0395(7) Uani d . 1 C
C13 0.2754(3) 0.59248(12) 0.26094(13) 0.0385(7) Uani d . 1 C
C14 0.3050(3) 0.57854(14) 0.31901(14) 0.0486(8) Uani d . 1 C
H14 0.2539 0.5573 0.3397 0.058 Uiso calc R 1 H
C15 0.4133(3) 0.59763(16) 0.34450(16) 0.0575(10) Uani d . 1 C
H15 0.4347 0.5898 0.3836 0.069 Uiso calc R 1 H
C16 0.4909(4) 0.62796(18) 0.31386(18) 0.0648(11) Uani d . 1 C
H16 0.5638 0.6395 0.3327 0.078 Uiso calc R 1 H
C17 0.4638(3) 0.64171(16) 0.25598(17) 0.0582(10) Uani d . 1 C
H17 0.5167 0.6618 0.2352 0.070 Uiso calc R 1 H
C18 0.3442(4) 0.66336(19) 0.12885(17) 0.0702(12) Uani d . 1 C
H18A 0.2987 0.6545 0.0922 0.084 Uiso calc R 1 H
H18B 0.4266 0.6517 0.1261 0.084 Uiso calc R 1 H
C19 0.3419(6) 0.7256(2) 0.1381(2) 0.1031(18) Uani d . 1 C
H19A 0.2613 0.7372 0.1434 0.155 Uiso calc R 1 H
H19B 0.3687 0.7440 0.1047 0.155 Uiso calc R 1 H
H19C 0.3940 0.7351 0.1721 0.155 Uiso calc R 1 H
C21 0.0512(3) 0.56331(14) 0.09434(12) 0.0411(7) Uani d . 1 C
C22 0.0933(3) 0.61046(13) 0.12535(12) 0.0424(8) Uani d . 1 C
C23 0.0403(4) 0.66168(15) 0.11160(15) 0.0559(9) Uani d . 1 C
H23 0.0683 0.6931 0.1320 0.067 Uiso calc R 1 H
C24 -0.0517(4) 0.66661(16) 0.06891(15) 0.0611(10) Uani d . 1 C
H24 -0.0847 0.7013 0.0598 0.073 Uiso calc R 1 H
C25 -0.0958(4) 0.62049(16) 0.03930(14) 0.0584(10) Uani d . 1 C
H25 -0.1602 0.6237 0.0109 0.070 Uiso calc R 1 H
C26 -0.0446(3) 0.56930(16) 0.05166(13) 0.0516(9) Uani d . 1 C
H26 -0.0744 0.5383 0.0312 0.062 Uiso calc R 1 H
C31 0.0465(3) 0.46444(13) 0.12759(13) 0.0399(7) Uani d . 1 C
C32 0.1081(3) 0.50815(13) 0.10426(12) 0.0406(7) Uani d . 1 C
C33 0.2223(3) 0.49785(16) 0.08663(14) 0.0509(9) Uani d . 1 C
H33 0.2653 0.5266 0.0715 0.061 Uiso calc R 1 H
C34 0.2724(3) 0.44541(18) 0.09141(16) 0.0593(10) Uani d . 1 C
H34 0.3478 0.4391 0.0786 0.071 Uiso calc R 1 H
C35 0.2119(4) 0.40286(17) 0.11488(17) 0.0615(10) Uani d . 1 C
H35 0.2460 0.3677 0.1183 0.074 Uiso calc R 1 H
C36 0.0992(3) 0.41259(15) 0.13345(16) 0.0537(9) Uani d . 1 C
H36 0.0584 0.3839 0.1501 0.064 Uiso calc R 1 H
C41 -0.2714(3) 0.47119(13) 0.14589(13) 0.0421(8) Uani d . 1 C
C42 -0.0744(3) 0.47391(12) 0.14670(12) 0.0383(7) Uani d . 1 C
C43 -0.2218(3) 0.49923(12) 0.19490(12) 0.0368(7) Uani d . 1 C
C44 -0.2954(3) 0.51988(13) 0.23553(13) 0.0434(8) Uani d . 1 C
H44 -0.2632 0.5383 0.2688 0.052 Uiso calc R 1 H
C45 -0.4163(3) 0.51216(16) 0.22491(15) 0.0519(9) Uani d . 1 C
H45 -0.4671 0.5251 0.2518 0.062 Uiso calc R 1 H
C46 -0.4653(3) 0.48543(18) 0.17480(16) 0.0625(10) Uani d . 1 C
H46 -0.5483 0.4816 0.1687 0.075 Uiso calc R 1 H
C47 -0.3956(3) 0.46458(17) 0.13430(16) 0.0590(10) Uani d . 1 C
H47 -0.4290 0.4469 0.1008 0.071 Uiso calc R 1 H
C48 -0.1853(4) 0.42454(16) 0.06023(14) 0.0582(10) Uani d . 1 C
H48A -0.1112 0.4292 0.0419 0.070 Uiso calc R 1 H
H48B -0.2498 0.4407 0.0347 0.070 Uiso calc R 1 H
C49 -0.2092(5) 0.3640(2) 0.0665(2) 0.0909(15) Uani d . 1 C
H49A -0.1520 0.3486 0.0958 0.136 Uiso calc R 1 H
H49B -0.2019 0.3457 0.0300 0.136 Uiso calc R 1 H
H49C -0.2890 0.3587 0.0779 0.136 Uiso calc R 1 H
C51 -0.1783(3) 0.68737(14) 0.29416(17) 0.0523(9) Uani d . 1 C
C52 -0.0517(3) 0.63072(12) 0.34329(13) 0.0422(8) Uani d . 1 C
C53 -0.1421(3) 0.64499(13) 0.25816(14) 0.0467(8) Uani d . 1 C
C54 -0.1838(3) 0.64401(16) 0.19913(16) 0.0577(10) Uani d . 1 C
H54 -0.1615 0.6159 0.1746 0.069 Uiso calc R 1 H
C55 -0.2592(4) 0.6862(2) 0.1785(2) 0.0748(13) Uani d . 1 C
H55 -0.2872 0.6869 0.1393 0.090 Uiso calc R 1 H
C56 -0.2939(4) 0.7276(2) 0.2151(3) 0.0828(15) Uani d . 1 C
H56 -0.3453 0.7551 0.1995 0.099 Uiso calc R 1 H
C57 -0.2564(4) 0.72965(16) 0.2727(2) 0.0711(12) Uani d . 1 C
H57 -0.2811 0.7576 0.2967 0.085 Uiso calc R 1 H
C58 -0.1368(5) 0.70925(15) 0.40149(18) 0.0720(12) Uani d . 1 C
H58A -0.1135 0.6865 0.4354 0.086 Uiso calc R 1 H
H58B -0.2213 0.7183 0.4021 0.086 Uiso calc R 1 H
C59 -0.0636(6) 0.76235(18) 0.4052(2) 0.0992(17) Uani d . 1 C
H59A 0.0205 0.7534 0.4097 0.149 Uiso calc R 1 H
H59B -0.0839 0.7837 0.4381 0.149 Uiso calc R 1 H
H59C -0.0811 0.7835 0.3701 0.149 Uiso calc R 1 H
C61 0.0125(3) 0.55574(13) 0.41363(12) 0.0398(7) Uani d . 1 C
C62 0.0300(3) 0.60892(13) 0.39171(13) 0.0434(8) Uani d . 1 C
C63 0.1291(4) 0.63975(15) 0.41305(15) 0.0585(10) Uani d . 1 C
H63 0.1397 0.6754 0.3989 0.070 Uiso calc R 1 H
C64 0.2118(4) 0.61828(18) 0.45486(16) 0.0681(11) Uani d . 1 C
H64 0.2762 0.6399 0.4700 0.082 Uiso calc R 1 H
C65 0.1997(4) 0.56514(18) 0.47423(15) 0.0618(10) Uani d . 1 C
H65 0.2580 0.5498 0.5008 0.074 Uiso calc R 1 H
C66 0.0994(3) 0.53405(15) 0.45389(13) 0.0506(9) Uani d . 1 C
H66 0.0908 0.4981 0.4676 0.061 Uiso calc R 1 H
C71 -0.0959(3) 0.47185(13) 0.37049(12) 0.0406(7) Uani d . 1 C
C72 -0.0991(3) 0.52413(13) 0.39626(12) 0.0390(7) Uani d . 1 C
C73 -0.2111(3) 0.54465(15) 0.40896(15) 0.0526(9) Uani d . 1 C
H73 -0.2156 0.5794 0.4261 0.063 Uiso calc R 1 H
C74 -0.3142(3) 0.51441(18) 0.39660(16) 0.0594(10) Uani d . 1 C
H74 -0.3878 0.5291 0.4047 0.071 Uiso calc R 1 H
C75 -0.3095(4) 0.46236(17) 0.37228(16) 0.0587(10) Uani d . 1 C
H75 -0.3793 0.4415 0.3650 0.070 Uiso calc R 1 H
C76 -0.2012(3) 0.44155(16) 0.35891(14) 0.0527(9) Uani d . 1 C
H76 -0.1981 0.4067 0.3419 0.063 Uiso calc R 1 H
C81 0.1851(3) 0.40107(13) 0.35196(14) 0.0479(8) Uani d . 1 C
C82 0.0199(3) 0.45123(12) 0.35229(12) 0.0383(7) Uani d . 1 C
C83 0.1807(3) 0.44156(13) 0.30848(13) 0.0431(8) Uani d . 1 C
C84 0.2738(3) 0.44540(14) 0.27276(16) 0.0539(9) Uani d . 1 C
H84 0.2716 0.4713 0.2427 0.065 Uiso calc R 1 H
C85 0.3693(4) 0.40979(16) 0.28315(19) 0.0670(11) Uani d . 1 C
H85 0.4331 0.4119 0.2600 0.080 Uiso calc R 1 H
C86 0.3725(4) 0.37093(16) 0.3274(2) 0.0713(12) Uani d . 1 C
H86 0.4390 0.3477 0.3333 0.086 Uiso calc R 1 H
C87 0.2807(4) 0.36551(15) 0.36271(18) 0.0627(10) Uani d . 1 C
H87 0.2831 0.3392 0.3923 0.075 Uiso calc R 1 H
C88 0.0477(4) 0.37581(15) 0.42960(15) 0.0606(10) Uani d . 1 C
H88A -0.0109 0.3967 0.4493 0.073 Uiso calc R 1 H
H88B 0.1185 0.3710 0.4568 0.073 Uiso calc R 1 H
C89 -0.0034(5) 0.32004(18) 0.4133(2) 0.0891(15) Uani d . 1 C
H89A -0.0815 0.3244 0.3928 0.134 Uiso calc R 1 H
H89B -0.0100 0.2986 0.4480 0.134 Uiso calc R 1 H
H89C 0.0486 0.3013 0.3887 0.134 Uiso calc R 1 H
S 0.37821(14) 0.27195(7) 0.00025(6) 0.0946(4) Uani d D 1 S
O1 0.3599(5) 0.2950(2) 0.0553(2) 0.1439(17) Uani d D 1 O
F1 0.4489(6) 0.1834(2) 0.0525(3) 0.230(3) Uani d D 1 F
F3 0.5134(4) 0.1919(2) -0.0279(2) 0.1683(17) Uani d D 1 F
O2 0.2762(4) 0.2402(2) -0.0235(2) 0.1378(16) Uani d D 1 O
O3 0.4346(5) 0.3070(2) -0.0376(3) 0.177(2) Uani d D 1 O
C1 0.4846(6) 0.2205(3) 0.0181(3) 0.116(2) Uani d D 1 C
F2 0.5899(5) 0.2392(3) 0.0406(3) 0.221(3) Uani d D 1 F
C90 0.7079(5) 0.29936(19) 0.21109(18) 0.0738(12) Uani d . 1 C
C91 0.7629(5) 0.2484(2) 0.2115(2) 0.0833(14) Uani d . 1 C
H91 0.7182 0.2176 0.1985 0.100 Uiso calc R 1 H
C92 0.8798(6) 0.2420(3) 0.2301(3) 0.0984(17) Uani d . 1 C
H92 0.9142 0.2069 0.2307 0.118 Uiso calc R 1 H
C93 0.9481(6) 0.2867(4) 0.2480(2) 0.114(2) Uani d . 1 C
H93 1.0285 0.2820 0.2614 0.136 Uiso calc R 1 H
C94 0.8980(7) 0.3389(3) 0.2464(2) 0.105(2) Uani d . 1 C
H94 0.9446 0.3699 0.2568 0.126 Uiso calc R 1 H
C95 0.7777(6) 0.3442(2) 0.22893(19) 0.0853(15) Uani d . 1 C
H95 0.7424 0.3791 0.2292 0.102 Uiso calc R 1 H
C96 0.5752(6) 0.3043(3) 0.1923(3) 0.127(2) Uani d . 1 C
H96A 0.5528 0.2770 0.1631 0.190 Uiso calc R 1 H
H96B 0.5585 0.3407 0.1766 0.190 Uiso calc R 1 H
H96C 0.5301 0.2986 0.2253 0.190 Uiso calc R 1 H
O4 0.5114(7) 0.4255(3) -0.0202(3) 0.191(2) Uani d DU 1 O
H41O 0.510(11) 0.388(3) -0.006(5) 0.287 Uiso d D 1 H
H42O 0.445(8) 0.422(5) -0.053(4) 0.287 Uiso d D 1 H

loop_
_atom_site_aniso_label
_atom_site_aniso_U_11
_atom_site_aniso_U_22
_atom_site_aniso_U_33
_atom_site_aniso_U_12
_atom_site_aniso_U_13
_atom_site_aniso_U_23
Cu 0.0383(3) 0.0405(2) 0.0438(2) -0.00231(17) 0.00058(17) -0.00063(16)
N11 0.0448(18) 0.0547(17) 0.0462(14) -0.0131(14) 0.0088(13) -0.0014(12)
N13 0.0356(15) 0.0383(14) 0.0397(13) -0.0039(11) 0.0002(11) -0.0019(11)
N41 0.0386(17) 0.0547(17) 0.0402(13) -0.0070(13) 0.0036(12) -0.0100(12)
N43 0.0350(16) 0.0376(14) 0.0394(13) -0.0024(11) 0.0038(11) -0.0032(11)
N51 0.062(2) 0.0335(15) 0.0617(17) 0.0060(14) 0.0197(15) -0.0008(12)
N53 0.0449(17) 0.0354(14) 0.0424(13) 0.0008(12) 0.0058(12) 0.0022(11)
N81 0.0520(19) 0.0381(15) 0.0480(14) 0.0020(13) 0.0069(13) 0.0070(12)
N83 0.0404(17) 0.0356(14) 0.0424(13) -0.0011(12) 0.0032(12) 0.0001(11)
C11 0.0367(19) 0.0447(18) 0.0524(18) -0.0044(15) 0.0041(15) -0.0088(14)
C12 0.0391(19) 0.0373(17) 0.0422(16) -0.0070(14) 0.0035(14) -0.0024(13)
C13 0.0329(18) 0.0366(17) 0.0456(16) -0.0007(14) 0.0012(14) -0.0077(13)
C14 0.044(2) 0.050(2) 0.0505(18) 0.0028(16) -0.0051(16) -0.0064(15)
C15 0.046(2) 0.070(2) 0.0531(19) 0.0079(19) -0.0123(18) -0.0079(18)
C16 0.042(2) 0.078(3) 0.072(2) -0.005(2) -0.0091(19) -0.019(2)
C17 0.033(2) 0.066(2) 0.077(2) -0.0105(17) 0.0090(18) -0.0134(19)
C18 0.065(3) 0.091(3) 0.056(2) -0.024(2) 0.020(2) 0.002(2)
C19 0.117(5) 0.089(4) 0.106(4) -0.039(3) 0.026(3) 0.031(3)
C21 0.040(2) 0.0497(19) 0.0337(14) -0.0048(15) 0.0058(14) 0.0036(13)
C22 0.045(2) 0.0462(19) 0.0363(15) -0.0112(15) 0.0069(14) 0.0027(13)
C23 0.070(3) 0.045(2) 0.0523(19) -0.0100(18) -0.0006(19) 0.0037(15)
C24 0.074(3) 0.053(2) 0.054(2) 0.001(2) -0.001(2) 0.0138(17)
C25 0.064(3) 0.067(2) 0.0412(17) 0.001(2) -0.0089(17) 0.0085(17)
C26 0.055(2) 0.061(2) 0.0384(16) -0.0068(19) -0.0022(16) -0.0047(15)
C31 0.0363(19) 0.0433(18) 0.0396(15) -0.0011(15) 0.0012(14) -0.0102(13)
C32 0.0374(19) 0.053(2) 0.0308(14) -0.0059(15) 0.0018(13) -0.0089(13)
C33 0.039(2) 0.070(2) 0.0446(17) -0.0096(18) 0.0055(15) -0.0111(16)
C34 0.029(2) 0.086(3) 0.062(2) 0.004(2) 0.0032(17) -0.029(2)
C35 0.053(3) 0.057(2) 0.074(2) 0.012(2) -0.001(2) -0.0179(19)
C36 0.051(2) 0.046(2) 0.065(2) -0.0018(17) 0.0088(18) -0.0129(16)
C41 0.038(2) 0.0459(18) 0.0425(16) -0.0026(15) 0.0040(14) -0.0015(13)
C42 0.0384(19) 0.0370(16) 0.0392(15) -0.0026(14) 0.0026(14) 0.0002(13)
C43 0.0356(18) 0.0368(16) 0.0378(15) -0.0026(14) 0.0023(13) -0.0001(12)
C44 0.045(2) 0.0441(18) 0.0416(16) -0.0003(15) 0.0050(15) -0.0058(14)
C45 0.036(2) 0.068(2) 0.0539(19) 0.0009(17) 0.0111(16) -0.0044(17)
C46 0.031(2) 0.093(3) 0.064(2) -0.005(2) 0.0032(18) -0.007(2)
C47 0.041(2) 0.083(3) 0.0516(19) -0.0076(19) -0.0026(17) -0.0130(18)
C48 0.054(2) 0.077(3) 0.0438(17) -0.007(2) 0.0053(17) -0.0210(17)
C49 0.101(4) 0.083(3) 0.088(3) -0.008(3) 0.005(3) -0.039(3)
C51 0.043(2) 0.0364(18) 0.080(2) -0.0001(16) 0.0191(19) 0.0136(17)
C52 0.046(2) 0.0328(16) 0.0488(17) -0.0022(15) 0.0107(15) 0.0033(13)
C53 0.044(2) 0.0392(18) 0.0581(19) 0.0011(15) 0.0092(16) 0.0144(15)
C54 0.053(2) 0.059(2) 0.060(2) -0.0017(19) 0.0028(18) 0.0190(17)
C55 0.057(3) 0.079(3) 0.087(3) -0.001(2) -0.002(2) 0.043(3)
C56 0.052(3) 0.064(3) 0.132(4) 0.013(2) 0.007(3) 0.048(3)
C57 0.053(3) 0.047(2) 0.116(4) 0.0083(19) 0.018(3) 0.019(2)
C58 0.099(4) 0.044(2) 0.078(3) 0.005(2) 0.040(2) -0.0088(18)
C59 0.138(5) 0.052(3) 0.112(4) -0.004(3) 0.034(4) -0.029(3)
C61 0.044(2) 0.0422(18) 0.0342(14) 0.0003(15) 0.0083(14) -0.0018(13)
C62 0.054(2) 0.0368(17) 0.0405(15) -0.0021(16) 0.0095(15) -0.0043(13)
C63 0.073(3) 0.046(2) 0.058(2) -0.0170(19) 0.009(2) -0.0083(16)
C64 0.071(3) 0.076(3) 0.055(2) -0.026(2) -0.005(2) -0.012(2)
C65 0.061(3) 0.080(3) 0.0435(18) -0.004(2) -0.0034(18) 0.0011(18)
C66 0.055(2) 0.056(2) 0.0406(16) -0.0016(18) 0.0058(16) 0.0042(15)
C71 0.044(2) 0.0402(18) 0.0370(15) -0.0034(15) 0.0032(14) 0.0065(13)
C72 0.041(2) 0.0408(17) 0.0349(14) 0.0026(14) 0.0034(13) 0.0064(12)
C73 0.050(2) 0.055(2) 0.0544(19) 0.0123(18) 0.0120(17) 0.0100(16)
C74 0.037(2) 0.079(3) 0.063(2) 0.009(2) 0.0060(17) 0.019(2)
C75 0.039(2) 0.079(3) 0.056(2) -0.014(2) -0.0027(17) 0.0109(19)
C76 0.051(2) 0.055(2) 0.0524(19) -0.0112(18) 0.0051(17) -0.0001(16)
C81 0.052(2) 0.0347(17) 0.0568(19) 0.0031(16) 0.0039(17) 0.0001(14)
C82 0.044(2) 0.0305(16) 0.0405(15) -0.0003(14) 0.0010(14) 0.0013(12)
C83 0.047(2) 0.0333(16) 0.0495(17) 0.0016(15) 0.0045(15) -0.0013(13)
C84 0.051(2) 0.0432(19) 0.069(2) 0.0008(17) 0.0179(19) -0.0019(16)
C85 0.058(3) 0.052(2) 0.095(3) 0.005(2) 0.028(2) -0.002(2)
C86 0.060(3) 0.047(2) 0.107(3) 0.015(2) 0.007(2) -0.002(2)
C87 0.066(3) 0.044(2) 0.079(2) 0.0119(19) 0.007(2) 0.0071(18)
C88 0.080(3) 0.053(2) 0.0494(19) 0.005(2) 0.0109(19) 0.0136(16)
C89 0.117(4) 0.056(3) 0.096(3) -0.016(3) 0.019(3) 0.020(2)
S 0.0835(10) 0.1121(11) 0.0886(8) 0.0300(8) 0.0105(7) 0.0287(8)
O1 0.154(4) 0.139(4) 0.143(4) 0.022(3) 0.040(3) -0.041(3)
F1 0.251(7) 0.227(6) 0.222(5) 0.120(5) 0.071(5) 0.146(5)
F3 0.161(4) 0.171(4) 0.177(4) 0.060(3) 0.038(3) -0.032(3)
O2 0.090(3) 0.172(4) 0.143(4) 0.009(3) -0.034(3) -0.011(3)
O3 0.169(5) 0.176(5) 0.198(5) 0.033(4) 0.071(4) 0.106(4)
C1 0.123(6) 0.135(5) 0.092(4) 0.042(5) 0.023(4) 0.014(4)
F2 0.117(4) 0.260(6) 0.268(6) 0.075(4) -0.086(4) -0.067(5)
C90 0.085(4) 0.069(3) 0.068(2) 0.005(3) 0.015(2) 0.005(2)
C91 0.097(4) 0.064(3) 0.095(3) -0.002(3) 0.043(3) 0.003(2)
C92 0.104(5) 0.099(4) 0.097(4) 0.035(4) 0.033(4) 0.002(3)
C93 0.076(4) 0.194(8) 0.073(3) 0.022(5) 0.016(3) -0.030(4)
C94 0.119(6) 0.124(5) 0.075(3) -0.040(4) 0.025(3) -0.033(3)
C95 0.133(5) 0.060(3) 0.064(3) 0.006(3) 0.013(3) -0.002(2)
C96 0.103(5) 0.139(6) 0.138(5) 0.014(4) 0.010(4) -0.003(4)
O4 0.178(5) 0.201(6) 0.196(5) -0.021(5) 0.022(4) -0.034(5)

loop_
_atom_type_symbol
_atom_type_description
_atom_type_scat_dispersion_real
_atom_type_scat_dispersion_imag
_atom_type_scat_source
C C 0.0033 0.0016 'International Tables Vol C Tables 4.2.6.8 and 6.1.1.4'
H H 0.0000 0.0000 'International Tables Vol C Tables 4.2.6.8 and 6.1.1.4'
N N 0.0061 0.0033 'International Tables Vol C Tables 4.2.6.8 and 6.1.1.4'
O O 0.0106 0.0060 'International Tables Vol C Tables 4.2.6.8 and 6.1.1.4'
F F 0.0171 0.0103 'International Tables Vol C Tables 4.2.6.8 and 6.1.1.4'
S S 0.1246 0.1234 'International Tables Vol C Tables 4.2.6.8 and 6.1.1.4'
Cu Cu 0.3201 1.2651 'International Tables Vol C Tables 4.2.6.8 and 6.1.1.4'

loop_
_geom_angle_atom_site_label_1
_geom_angle_atom_site_label_2
_geom_angle_atom_site_label_3
_geom_angle
_geom_angle_publ_flag
N83 Cu N53 119.01(9) y
N43 Cu N13 118.16(9) y
N13 Cu N83 111.57(10) y
N43 Cu N53 109.51(10) y
N43 Cu N83 100.48(10) y
N13 Cu N53 99.15(10) y
C12 N11 C11 107.0(3) ?
C12 N11 C18 128.5(3) ?
C11 N11 C18 124.5(3) ?
C12 N13 C13 104.9(3) ?
C12 N13 Cu 132.1(2) ?
C13 N13 Cu 122.61(19) ?
C42 N41 C41 106.7(2) ?
C42 N41 C48 128.0(3) ?
C41 N41 C48 125.2(3) ?
C42 N43 C43 105.1(2) ?
C42 N43 Cu 128.8(2) ?
C43 N43 Cu 126.01(19) ?
C52 N51 C51 106.8(3) ?
C52 N51 C58 127.8(3) ?
C51 N51 C58 125.2(3) ?
C52 N53 C53 104.9(3) ?
C52 N53 Cu 130.6(2) ?
C53 N53 Cu 124.4(2) ?
C82 N81 C81 106.9(3) ?
C82 N81 C88 127.6(3) ?
C81 N81 C88 125.3(3) ?
C82 N83 C83 105.0(2) ?
C82 N83 Cu 128.3(2) ?
C83 N83 Cu 126.7(2) ?
N11 C11 C17 132.1(3) ?
N11 C11 C13 105.7(3) ?
C17 C11 C13 122.1(3) ?
N13 C12 N11 112.7(3) ?
N13 C12 C22 124.8(3) ?
N11 C12 C22 122.4(3) ?
C11 C13 C14 120.7(3) ?
C11 C13 N13 109.7(3) ?
C14 C13 N13 129.6(3) ?
C15 C14 C13 117.0(3) ?
C15 C14 H14 121.5 ?
C13 C14 H14 121.5 ?
C14 C15 C16 122.0(3) ?
C14 C15 H15 119.0 ?
C16 C15 H15 119.0 ?
C15 C16 C17 121.9(4) ?
C15 C16 H16 119.0 ?
C17 C16 H16 119.0 ?
C16 C17 C11 116.2(4) ?
C16 C17 H17 121.9 ?
C11 C17 H17 121.9 ?
N11 C18 C19 112.9(3) ?
N11 C18 H18A 109.0 ?
C19 C18 H18A 109.0 ?
N11 C18 H18B 109.0 ?
C19 C18 H18B 109.0 ?
H18A C18 H18B 107.8 ?
C18 C19 H19A 109.5 ?
C18 C19 H19B 109.5 ?
H19A C19 H19B 109.5 ?
C18 C19 H19C 109.5 ?
H19A C19 H19C 109.5 ?
H19B C19 H19C 109.5 ?
C26 C21 C22 118.4(3) ?
C26 C21 C32 119.5(3) ?
C22 C21 C32 122.0(3) ?
C23 C22 C21 119.2(3) ?
C23 C22 C12 119.2(3) ?
C21 C22 C12 121.4(3) ?
C24 C23 C22 121.2(3) ?
C24 C23 H23 119.4 ?
C22 C23 H23 119.4 ?
C23 C24 C25 120.1(4) ?
C23 C24 H24 119.9 ?
C25 C24 H24 119.9 ?
C24 C25 C26 119.9(3) ?
C24 C25 H25 120.0 ?
C26 C25 H25 120.0 ?
C25 C26 C21 121.1(3) ?
C25 C26 H26 119.5 ?
C21 C26 H26 119.5 ?
C36 C31 C32 120.1(3) ?
C36 C31 C42 120.2(3) ?
C32 C31 C42 119.7(3) ?
C31 C32 C33 118.3(3) ?
C31 C32 C21 121.3(3) ?
C33 C32 C21 120.3(3) ?
C34 C33 C32 120.9(3) ?
C34 C33 H33 119.5 ?
C32 C33 H33 119.5 ?
C35 C34 C33 120.4(3) ?
C35 C34 H34 119.8 ?
C33 C34 H34 119.8 ?
C34 C35 C36 119.4(4) ?
C34 C35 H35 120.3 ?
C36 C35 H35 120.3 ?
C31 C36 C35 120.9(4) ?
C31 C36 H36 119.6 ?
C35 C36 H36 119.6 ?
N41 C41 C43 105.9(3) ?
N41 C41 C47 132.3(3) ?
C43 C41 C47 121.8(3) ?
N43 C42 N41 112.9(3) ?
N43 C42 C31 125.0(3) ?
N41 C42 C31 122.2(3) ?
C41 C43 C44 120.3(3) ?
C41 C43 N43 109.3(3) ?
C44 C43 N43 130.4(3) ?
C45 C44 C43 117.8(3) ?
C45 C44 H44 121.1 ?
C43 C44 H44 121.1 ?
C44 C45 C46 121.4(3) ?
C44 C45 H45 119.3 ?
C46 C45 H45 119.3 ?
C47 C46 C45 122.2(3) ?
C47 C46 H46 118.9 ?
C45 C46 H46 118.9 ?
C46 C47 C41 116.4(3) ?
C46 C47 H47 121.8 ?
C41 C47 H47 121.8 ?
N41 C48 C49 113.4(3) ?
N41 C48 H48A 108.9 ?
C49 C48 H48A 108.9 ?
N41 C48 H48B 108.9 ?
C49 C48 H48B 108.9 ?
H48A C48 H48B 107.7 ?
C48 C49 H49A 109.5 ?
C48 C49 H49B 109.5 ?
H49A C49 H49B 109.5 ?
C48 C49 H49C 109.5 ?
H49A C49 H49C 109.5 ?
H49B C49 H49C 109.5 ?
N51 C51 C53 105.7(3) ?
N51 C51 C57 132.5(4) ?
C53 C51 C57 121.8(4) ?
N53 C52 N51 112.8(3) ?
N53 C52 C62 124.4(3) ?
N51 C52 C62 122.7(3) ?
N53 C53 C54 130.2(3) ?
N53 C53 C51 109.8(3) ?
C54 C53 C51 120.0(3) ?
C55 C54 C53 117.5(4) ?
C55 C54 H54 121.2 ?
C53 C54 H54 121.2 ?
C54 C55 C56 121.3(4) ?
C54 C55 H55 119.4 ?
C56 C55 H55 119.4 ?
C57 C56 C55 122.9(4) ?
C57 C56 H56 118.5 ?
C55 C56 H56 118.5 ?
C56 C57 C51 116.4(4) ?
C56 C57 H57 121.8 ?
C51 C57 H57 121.8 ?
N51 C58 C59 112.1(3) ?
N51 C58 H58A 109.2 ?
C59 C58 H58A 109.2 ?
N51 C58 H58B 109.2 ?
C59 C58 H58B 109.2 ?
H58A C58 H58B 107.9 ?
C58 C59 H59A 109.5 ?
C58 C59 H59B 109.5 ?
H59A C59 H59B 109.5 ?
C58 C59 H59C 109.5 ?
H59A C59 H59C 109.5 ?
H59B C59 H59C 109.5 ?
C66 C61 C62 118.4(3) ?
C66 C61 C72 120.5(3) ?
C62 C61 C72 121.0(3) ?
C63 C62 C61 119.8(3) ?
C63 C62 C52 119.8(3) ?
C61 C62 C52 120.2(3) ?
C64 C63 C62 120.7(3) ?
C64 C63 H63 119.6 ?
C62 C63 H63 119.6 ?
C65 C64 C63 120.1(4) ?
C65 C64 H64 120.0 ?
C63 C64 H64 120.0 ?
C64 C65 C66 119.7(4) ?
C64 C65 H65 120.2 ?
C66 C65 H65 120.2 ?
C61 C66 C65 121.1(3) ?
C61 C66 H66 119.5 ?
C65 C66 H66 119.5 ?
C76 C71 C72 120.2(3) ?
C76 C71 C82 121.0(3) ?
C72 C71 C82 118.7(3) ?
C71 C72 C73 117.8(3) ?
C71 C72 C61 121.7(3) ?
C73 C72 C61 120.4(3) ?
C74 C73 C72 121.2(3) ?
C74 C73 H73 119.4 ?
C72 C73 H73 119.4 ?
C73 C74 C75 120.5(4) ?
C73 C74 H74 119.8 ?
C75 C74 H74 119.8 ?
C76 C75 C74 119.5(4) ?
C76 C75 H75 120.3 ?
C74 C75 H75 120.3 ?
C75 C76 C71 120.9(3) ?
C75 C76 H76 119.6 ?
C71 C76 H76 119.6 ?
C87 C81 N81 131.7(3) ?
C87 C81 C83 122.8(3) ?
N81 C81 C83 105.5(3) ?
N83 C82 N81 112.8(3) ?
N83 C82 C71 124.4(3) ?
N81 C82 C71 122.8(3) ?
C84 C83 N83 130.6(3) ?
C84 C83 C81 119.6(3) ?
N83 C83 C81 109.8(3) ?
C85 C84 C83 117.9(3) ?
C85 C84 H84 121.1 ?
C83 C84 H84 121.1 ?
C84 C85 C86 121.3(4) ?
C84 C85 H85 119.3 ?
C86 C85 H85 119.3 ?
C87 C86 C85 122.1(4) ?
C87 C86 H86 119.0 ?
C85 C86 H86 119.0 ?
C86 C87 C81 116.4(4) ?
C86 C87 H87 121.8 ?
C81 C87 H87 121.8 ?
N81 C88 C89 113.0(3) ?
N81 C88 H88A 109.0 ?
C89 C88 H88A 109.0 ?
N81 C88 H88B 109.0 ?
C89 C88 H88B 109.0 ?
H88A C88 H88B 107.8 ?
C88 C89 H89A 109.5 ?
C88 C89 H89B 109.5 ?
H89A C89 H89B 109.5 ?
C88 C89 H89C 109.5 ?
H89A C89 H89C 109.5 ?
H89B C89 H89C 109.5 ?
O3 S O1 115.4(4) ?
O3 S O2 118.0(4) ?
O1 S O2 112.1(3) ?
O3 S C1 103.9(3) ?
O1 S C1 102.6(3) ?
O2 S C1 102.1(3) ?
F1 C1 F2 108.1(6) ?
F1 C1 F3 104.0(6) ?
F2 C1 F3 102.6(6) ?
F1 C1 S 113.5(5) ?
F2 C1 S 114.5(5) ?
F3 C1 S 113.0(4) ?
C91 C90 C95 117.4(5) ?
C91 C90 C96 120.0(5) ?
C95 C90 C96 122.6(5) ?
C92 C91 C90 121.7(5) ?
C92 C91 H91 119.2 ?
C90 C91 H91 119.2 ?
C91 C92 C93 120.4(6) ?
C91 C92 H92 119.8 ?
C93 C92 H92 119.8 ?
C92 C93 C94 120.0(6) ?
C92 C93 H93 120.0 ?
C94 C93 H93 120.0 ?
C95 C94 C93 118.5(6) ?
C95 C94 H94 120.7 ?
C93 C94 H94 120.7 ?
C94 C95 C90 121.9(5) ?
C94 C95 H95 119.1 ?
C90 C95 H95 119.1 ?
C90 C96 H96A 109.5 ?
C90 C96 H96B 109.5 ?
H96A C96 H96B 109.5 ?
C90 C96 H96C 109.5 ?
H96A C96 H96C 109.5 ?
H96B C96 H96C 109.5 ?
H41O O4 H42O 99(6) ?

loop_
_geom_bond_atom_site_label_1
_geom_bond_atom_site_label_2
_geom_bond_distance
_geom_bond_publ_flag
Cu N13 2.088(3) y
Cu N43 2.072(2) y
Cu N53 2.121(3) y
Cu N83 2.119(2) y
N11 C12 1.368(4) ?
N11 C11 1.383(4) ?
N11 C18 1.468(4) ?
N13 C12 1.318(4) ?
N13 C13 1.407(4) ?
N41 C42 1.359(4) ?
N41 C41 1.383(4) ?
N41 C48 1.472(4) ?
N43 C42 1.317(4) ?
N43 C43 1.398(4) ?
N51 C52 1.370(4) ?
N51 C51 1.376(5) ?
N51 C58 1.472(5) ?
N53 C52 1.321(4) ?
N53 C53 1.390(4) ?
N81 C82 1.365(4) ?
N81 C81 1.382(4) ?
N81 C88 1.470(4) ?
N83 C82 1.319(4) ?
N83 C83 1.393(4) ?
C11 C17 1.387(5) ?
C11 C13 1.387(4) ?
C12 C22 1.472(4) ?
C13 C14 1.389(4) ?
C14 C15 1.375(5) ?
C14 H14 0.9300 ?
C15 C16 1.377(6) ?
C15 H15 0.9300 ?
C16 C17 1.381(6) ?
C16 H16 0.9300 ?
C17 H17 0.9300 ?
C18 C19 1.517(7) ?
C18 H18A 0.9700 ?
C18 H18B 0.9700 ?
C19 H19A 0.9600 ?
C19 H19B 0.9600 ?
C19 H19C 0.9600 ?
C21 C26 1.393(5) ?
C21 C22 1.401(4) ?
C21 C32 1.483(5) ?
C22 C23 1.394(5) ?
C23 C24 1.362(5) ?
C23 H23 0.9300 ?
C24 C25 1.373(5) ?
C24 H24 0.9300 ?
C25 C26 1.380(5) ?
C25 H25 0.9300 ?
C26 H26 0.9300 ?
C31 C36 1.383(5) ?
C31 C32 1.393(4) ?
C31 C42 1.475(5) ?
C32 C33 1.396(5) ?
C33 C34 1.384(5) ?
C33 H33 0.9300 ?
C34 C35 1.367(6) ?
C34 H34 0.9300 ?
C35 C36 1.386(5) ?
C35 H35 0.9300 ?
C36 H36 0.9300 ?
C41 C43 1.387(4) ?
C41 C47 1.398(5) ?
C43 C44 1.393(4) ?
C44 C45 1.363(5) ?
C44 H44 0.9300 ?
C45 C46 1.390(5) ?
C45 H45 0.9300 ?
C46 C47 1.364(5) ?
C46 H46 0.9300 ?
C47 H47 0.9300 ?
C48 C49 1.494(6) ?
C48 H48A 0.9700 ?
C48 H48B 0.9700 ?
C49 H49A 0.9600 ?
C49 H49B 0.9600 ?
C49 H49C 0.9600 ?
C51 C53 1.399(5) ?
C51 C57 1.402(5) ?
C52 C62 1.472(5) ?
C53 C54 1.397(5) ?
C54 C55 1.377(6) ?
C54 H54 0.9300 ?
C55 C56 1.383(7) ?
C55 H55 0.9300 ?
C56 C57 1.356(7) ?
C56 H56 0.9300 ?
C57 H57 0.9300 ?
C58 C59 1.518(6) ?
C58 H58A 0.9700 ?
C58 H58B 0.9700 ?
C59 H59A 0.9600 ?
C59 H59B 0.9600 ?
C59 H59C 0.9600 ?
C61 C66 1.383(5) ?
C61 C62 1.398(4) ?
C61 C72 1.485(5) ?
C62 C63 1.387(5) ?
C63 C64 1.374(6) ?
C63 H63 0.9300 ?
C64 C65 1.368(6) ?
C64 H64 0.9300 ?
C65 C66 1.393(5) ?
C65 H65 0.9300 ?
C66 H66 0.9300 ?
C71 C76 1.390(5) ?
C71 C72 1.395(4) ?
C71 C82 1.481(5) ?
C72 C73 1.401(5) ?
C73 C74 1.371(5) ?
C73 H73 0.9300 ?
C74 C75 1.378(6) ?
C74 H74 0.9300 ?
C75 C76 1.371(5) ?
C75 H75 0.9300 ?
C76 H76 0.9300 ?
C81 C87 1.375(5) ?
C81 C83 1.396(4) ?
C83 C84 1.386(5) ?
C84 C85 1.374(5) ?
C84 H84 0.9300 ?
C85 C86 1.382(6) ?
C85 H85 0.9300 ?
C86 C87 1.372(6) ?
C86 H86 0.9300 ?
C87 H87 0.9300 ?
C88 C89 1.495(6) ?
C88 H88A 0.9700 ?
C88 H88B 0.9700 ?
C89 H89A 0.9600 ?
C89 H89B 0.9600 ?
C89 H89C 0.9600 ?
S O3 1.404(4) ?
S O1 1.416(4) ?
S O2 1.439(4) ?
S C1 1.741(6) ?
F1 C1 1.283(6) ?
F3 C1 1.327(6) ?
C1 F2 1.321(6) ?
C90 C91 1.373(7) ?
C90 C95 1.374(7) ?
C90 C96 1.511(8) ?
C91 C92 1.347(7) ?
C91 H91 0.9300 ?
C92 C93 1.363(9) ?
C92 H92 0.9300 ?
C93 C94 1.376(9) ?
C93 H93 0.9300 ?
C94 C95 1.373(8) ?
C94 H94 0.9300 ?
C95 H95 0.9300 ?
C96 H96A 0.9600 ?
C96 H96B 0.9600 ?
C96 H96C 0.9600 ?
O4 H41O 0.96(4) ?
O4 H42O 1.00(4) ?

loop_
_geom_hbond_atom_site_label_D
_geom_hbond_atom_site_label_H
_geom_hbond_atom_site_label_A
_geom_hbond_site_symmetry_A
_geom_hbond_distance_DH
_geom_hbond_distance_HA
_geom_hbond_distance_DA
_geom_hbond_angle_DHA
O4 H41O O3 1_555 0.96(8) 2.22(9) 3.000(9) 137(10)

loop_
_geom_torsion_atom_site_label_1
_geom_torsion_atom_site_label_2
_geom_torsion_atom_site_label_3
_geom_torsion_atom_site_label_4
_geom_torsion
N43 Cu N13 C12 30.9(3)
N83 Cu N13 C12 146.6(3)
N53 Cu N13 C12 -87.1(3)
N43 Cu N13 C13 -157.7(2)
N83 Cu N13 C13 -42.0(2)
N53 Cu N13 C13 84.3(2)
N13 Cu N43 C42 36.2(3)
N83 Cu N43 C42 -85.4(3)
N53 Cu N43 C42 148.6(2)
N13 Cu N43 C43 -141.7(2)
N83 Cu N43 C43 96.8(2)
N53 Cu N43 C43 -29.3(3)
N43 Cu N53 C52 145.4(3)
N13 Cu N53 C52 -90.2(3)
N83 Cu N53 C52 30.8(3)
N43 Cu N53 C53 -39.7(3)
N13 Cu N53 C53 84.6(3)
N83 Cu N53 C53 -154.4(2)
N43 Cu N83 C82 -81.0(3)
N13 Cu N83 C82 152.9(2)
N53 Cu N83 C82 38.4(3)
N43 Cu N83 C83 98.2(3)
N13 Cu N83 C83 -27.9(3)
N53 Cu N83 C83 -142.4(2)
C12 N11 C11 C17 -178.1(4)
C18 N11 C11 C17 2.1(6)
C12 N11 C11 C13 0.3(3)
C18 N11 C11 C13 -179.5(3)
C13 N13 C12 N11 1.6(3)
Cu N13 C12 N11 174.1(2)
C13 N13 C12 C22 -174.2(3)
Cu N13 C12 C22 -1.7(5)
C11 N11 C12 N13 -1.2(4)
C18 N11 C12 N13 178.6(3)
C11 N11 C12 C22 174.7(3)
C18 N11 C12 C22 -5.5(5)
N11 C11 C13 C14 -177.2(3)
C17 C11 C13 C14 1.4(5)
N11 C11 C13 N13 0.6(3)
C17 C11 C13 N13 179.2(3)
C12 N13 C13 C11 -1.3(3)
Cu N13 C13 C11 -174.8(2)
C12 N13 C13 C14 176.2(3)
Cu N13 C13 C14 2.8(4)
C11 C13 C14 C15 0.5(5)
N13 C13 C14 C15 -176.8(3)
C13 C14 C15 C16 -1.7(5)
C14 C15 C16 C17 1.0(6)
C15 C16 C17 C11 0.8(6)
N11 C11 C17 C16 176.1(4)
C13 C11 C17 C16 -2.0(5)
C12 N11 C18 C19 104.8(5)
C11 N11 C18 C19 -75.4(5)
C26 C21 C22 C23 -1.6(5)
C32 C21 C22 C23 176.3(3)
C26 C21 C22 C12 173.4(3)
C32 C21 C22 C12 -8.7(5)
N13 C12 C22 C23 109.8(4)
N11 C12 C22 C23 -65.6(4)
N13 C12 C22 C21 -65.1(4)
N11 C12 C22 C21 119.4(3)
C21 C22 C23 C24 0.4(5)
C12 C22 C23 C24 -174.7(3)
C22 C23 C24 C25 1.4(6)
C23 C24 C25 C26 -1.9(6)
C24 C25 C26 C21 0.6(6)
C22 C21 C26 C25 1.1(5)
C32 C21 C26 C25 -176.8(3)
C36 C31 C32 C33 0.8(4)
C42 C31 C32 C33 179.9(3)
C36 C31 C32 C21 176.5(3)
C42 C31 C32 C21 -4.3(4)
C26 C21 C32 C31 -67.9(4)
C22 C21 C32 C31 114.2(3)
C26 C21 C32 C33 107.7(4)
C22 C21 C32 C33 -70.2(4)
C31 C32 C33 C34 0.9(4)
C21 C32 C33 C34 -174.9(3)
C32 C33 C34 C35 -1.6(5)
C33 C34 C35 C36 0.5(5)
C32 C31 C36 C35 -1.8(5)
C42 C31 C36 C35 179.0(3)
C34 C35 C36 C31 1.2(5)
C42 N41 C41 C43 -1.2(3)
C48 N41 C41 C43 -178.5(3)
C42 N41 C41 C47 178.2(4)
C48 N41 C41 C47 0.9(6)
C43 N43 C42 N41 0.2(3)
Cu N43 C42 N41 -178.0(2)
C43 N43 C42 C31 -179.5(3)
Cu N43 C42 C31 2.3(4)
C41 N41 C42 N43 0.6(4)
C48 N41 C42 N43 177.8(3)
C41 N41 C42 C31 -179.6(3)
C48 N41 C42 C31 -2.5(5)
C36 C31 C42 N43 105.5(4)
C32 C31 C42 N43 -73.6(4)
C36 C31 C42 N41 -74.2(4)
C32 C31 C42 N41 106.6(3)
N41 C41 C43 C44 -178.0(3)
C47 C41 C43 C44 2.6(5)
N41 C41 C43 N43 1.4(3)
C47 C41 C43 N43 -178.0(3)
C42 N43 C43 C41 -1.0(3)
Cu N43 C43 C41 177.2(2)
C42 N43 C43 C44 178.3(3)
Cu N43 C43 C44 -3.5(5)
C41 C43 C44 C45 -0.8(5)
N43 C43 C44 C45 179.9(3)
C43 C44 C45 C46 -1.1(5)
C44 C45 C46 C47 1.3(6)
C45 C46 C47 C41 0.4(6)
N41 C41 C47 C46 178.4(4)
C43 C41 C47 C46 -2.3(5)
C42 N41 C48 C49 104.9(4)
C41 N41 C48 C49 -78.5(5)
C52 N51 C51 C53 0.0(4)
C58 N51 C51 C53 -175.3(3)
C52 N51 C51 C57 -177.9(4)
C58 N51 C51 C57 6.8(6)
C53 N53 C52 N51 1.3(4)
Cu N53 C52 N51 176.9(2)
C53 N53 C52 C62 -175.7(3)
Cu N53 C52 C62 -0.1(5)
C51 N51 C52 N53 -0.8(4)
C58 N51 C52 N53 174.3(3)
C51 N51 C52 C62 176.3(3)
C58 N51 C52 C62 -8.6(5)
C52 N53 C53 C54 177.6(4)
Cu N53 C53 C54 1.6(5)
C52 N53 C53 C51 -1.3(4)
Cu N53 C53 C51 -177.3(2)
N51 C51 C53 N53 0.8(4)
C57 C51 C53 N53 179.0(3)
N51 C51 C53 C54 -178.2(3)
C57 C51 C53 C54 0.0(5)
N53 C53 C54 C55 -178.0(4)
C51 C53 C54 C55 0.8(5)
C53 C54 C55 C56 -1.0(6)
C54 C55 C56 C57 0.4(7)
C55 C56 C57 C51 0.4(7)
N51 C51 C57 C56 177.0(4)
C53 C51 C57 C56 -0.6(6)
C52 N51 C58 C59 103.4(5)
C51 N51 C58 C59 -82.3(5)
C66 C61 C62 C63 -3.8(5)
C72 C61 C62 C63 173.5(3)
C66 C61 C62 C52 171.9(3)
C72 C61 C62 C52 -10.8(4)
N53 C52 C62 C63 111.8(4)
N51 C52 C62 C63 -64.9(4)
N53 C52 C62 C61 -63.9(4)
N51 C52 C62 C61 119.4(3)
C61 C62 C63 C64 1.2(5)
C52 C62 C63 C64 -174.6(3)
C62 C63 C64 C65 2.7(6)
C63 C64 C65 C66 -3.7(6)
C62 C61 C66 C65 2.8(5)
C72 C61 C66 C65 -174.5(3)
C64 C65 C66 C61 1.0(6)
C76 C71 C72 C73 -0.9(4)
C82 C71 C72 C73 175.1(3)
C76 C71 C72 C61 175.0(3)
C82 C71 C72 C61 -9.1(4)
C66 C61 C72 C71 -60.0(4)
C62 C61 C72 C71 122.8(3)
C66 C61 C72 C73 115.8(3)
C62 C61 C72 C73 -61.5(4)
C71 C72 C73 C74 0.1(5)
C61 C72 C73 C74 -175.8(3)
C72 C73 C74 C75 1.3(5)
C73 C74 C75 C76 -1.9(5)
C74 C75 C76 C71 1.1(5)
C72 C71 C76 C75 0.2(5)
C82 C71 C76 C75 -175.6(3)
C82 N81 C81 C87 176.9(4)
C88 N81 C81 C87 0.4(6)
C82 N81 C81 C83 -0.8(3)
C88 N81 C81 C83 -177.2(3)
C83 N83 C82 N81 0.6(3)
Cu N83 C82 N81 179.9(2)
C83 N83 C82 C71 179.2(3)
Cu N83 C82 C71 -1.5(4)
C81 N81 C82 N83 0.1(4)
C88 N81 C82 N83 176.5(3)
C81 N81 C82 C71 -178.5(3)
C88 N81 C82 C71 -2.1(5)
C76 C71 C82 N83 109.1(4)
C72 C71 C82 N83 -66.8(4)
C76 C71 C82 N81 -72.4(4)
C72 C71 C82 N81 111.6(3)
C82 N83 C83 C84 179.8(3)
Cu N83 C83 C84 0.4(5)
C82 N83 C83 C81 -1.1(3)
Cu N83 C83 C81 179.6(2)
C87 C81 C83 C84 2.5(5)
N81 C81 C83 C84 -179.6(3)
C87 C81 C83 N83 -176.8(3)
N81 C81 C83 N83 1.1(4)
N83 C83 C84 C85 177.0(3)
C81 C83 C84 C85 -2.1(5)
C83 C84 C85 C86 0.6(6)
C84 C85 C86 C87 0.5(7)
C85 C86 C87 C81 -0.2(6)
N81 C81 C87 C86 -178.6(4)
C83 C81 C87 C86 -1.3(6)
C82 N81 C88 C89 103.9(4)
C81 N81 C88 C89 -80.4(5)
O3 S C1 F1 -179.3(6)
O1 S C1 F1 60.1(6)
O2 S C1 F1 -56.1(6)
O3 S C1 F2 55.9(6)
O1 S C1 F2 -64.6(6)
O2 S C1 F2 179.2(5)
O3 S C1 F3 -61.2(6)
O1 S C1 F3 178.3(5)
O2 S C1 F3 62.1(6)
C95 C90 C91 C92 1.8(7)
C96 C90 C91 C92 -177.4(5)
C90 C91 C92 C93 -1.5(8)
C91 C92 C93 C94 -1.0(8)
C92 C93 C94 C95 2.9(8)
C93 C94 C95 C90 -2.6(8)
C91 C90 C95 C94 0.3(7)
C96 C90 C95 C94 179.4(5)
